data_1503981
loop_
_publ_author_name
'Liang, Jixuan'
'Chen, Jingbo'
'Du, Fengxiang'
'Zeng, Xianghui'
'Li, Liang'
'Zhang, Hongbin'

_publ_section_title
;
 Oxidative carbon-carbon bond formation in the synthesis of bioactive
 spiro beta-lactams.
;
_journal_issue 13
_journal_name_full 'Organic letters'
_journal_page_first 2820
_journal_page_last 2823
_journal_paper_doi 10.1021/ol901005x
_journal_volume 11
_journal_year 2009
_chemical_formula_moiety 'C18 H16 N2 O6'
_chemical_formula_sum 'C18 H16 N2 O6'
_chemical_formula_weight 356.33
_chemical_name_systematic
; 
 ? 
;
_space_group_IT_number 2
_symmetry_cell_setting triclinic
_symmetry_space_group_name_Hall '-P 1'
_symmetry_space_group_name_H-M 'P -1'
_atom_sites_solution_hydrogens geom
_atom_sites_solution_primary direct
_atom_sites_solution_secondary difmap
_audit_creation_method SHELXL-97
_cell_angle_alpha 95.531(2)
_cell_angle_beta 96.755(3)
_cell_angle_gamma 110.311(2)
_cell_formula_units_Z 2
_cell_length_a 9.6009(18)
_cell_length_b 9.9357(19)
_cell_length_c 10.0350(19)
_cell_measurement_reflns_used 4450
_cell_measurement_temperature 298(2)
_cell_measurement_theta_max 28.45
_cell_measurement_theta_min 2.176
_cell_volume 881.8(3)
_computing_cell_refinement 'Bruker apex II'
_computing_data_collection 'Bruker apex II'
_computing_data_reduction 'Bruker SAINT'
_computing_molecular_graphics 'Bruker SHELXTL'
_computing_publication_material 'Bruker SHELXTL'
_computing_structure_refinement 'SHELXL-97 (Sheldrick, 1997)'
_computing_structure_solution 'SHELXS-97 (Sheldrick, 1990)'
_diffrn_ambient_temperature 298(2)
_diffrn_measured_fraction_theta_full 0.981
_diffrn_measured_fraction_theta_max 0.911
_diffrn_measurement_device_type 'CCD area detector'
_diffrn_measurement_method 'phi and omega scans'
_diffrn_radiation_monochromator graphite
_diffrn_radiation_source 'fine-focus sealed tube'
_diffrn_radiation_type MoK\a
_diffrn_radiation_wavelength 0.71073
_diffrn_reflns_av_R_equivalents 0.0000
_diffrn_reflns_av_sigmaI/netI 0.0677
_diffrn_reflns_limit_h_max 12
_diffrn_reflns_limit_h_min -12
_diffrn_reflns_limit_k_max 12
_diffrn_reflns_limit_k_min -13
_diffrn_reflns_limit_l_max 13
_diffrn_reflns_limit_l_min -13
_diffrn_reflns_number 7758
_diffrn_reflns_theta_full 28.45
_diffrn_reflns_theta_max 28.45
_diffrn_reflns_theta_min 2.07
_exptl_absorpt_coefficient_mu 0.102
_exptl_absorpt_correction_T_max 0.9919
_exptl_absorpt_correction_T_min 0.9848
_exptl_absorpt_correction_type multi-scan
_exptl_absorpt_process_details Sadabs
_exptl_crystal_colour colorless
_exptl_crystal_density_diffrn 1.342
_exptl_crystal_density_method 'not measured'
_exptl_crystal_description block
_exptl_crystal_F_000 372
_exptl_crystal_size_max 0.15
_exptl_crystal_size_mid 0.12
_exptl_crystal_size_min 0.08
_refine_diff_density_max 0.278
_refine_diff_density_min -0.157
_refine_diff_density_rms 0.039
_refine_ls_extinction_coef 0.0097(19)
_refine_ls_extinction_expression Fc^*^=kFc[1+0.001xFc^2^\l^3^/sin(2\q)]^-1/4^
_refine_ls_extinction_method SHELXL
_refine_ls_goodness_of_fit_ref 1.007
_refine_ls_hydrogen_treatment none
_refine_ls_matrix_type full
_refine_ls_number_parameters 237
_refine_ls_number_reflns 7758
_refine_ls_number_restraints 1
_refine_ls_restrained_S_all 1.007
_refine_ls_R_factor_all 0.1399
_refine_ls_R_factor_gt 0.0593
_refine_ls_shift/su_max 0.000
_refine_ls_shift/su_mean 0.000
_refine_ls_structure_factor_coef Fsqd
_refine_ls_weighting_details 'calc w=1/[\s^2^(Fo^2^)+(0.0652P)^2^+0.0000P] where P=(Fo^2^+2Fc^2^)/3'
_refine_ls_weighting_scheme calc
_refine_ls_wR_factor_gt 0.1337
_refine_ls_wR_factor_ref 0.1736
_reflns_number_gt 3498
_reflns_number_total 4450
_reflns_threshold_expression >2sigma(I)
_cod_data_source_file ol901005x_si_003.cif
_cod_data_source_block 081126c_0m
_cod_depositor_comments
;
The following automatic conversions were performed:

'_symmetry_cell_setting' value 'Triclinic' changed to 'triclinic'
according to /home/saulius/struct/CIF-dictionaries/cif_core.dic
dictionary named 'cif_core.dic' version 2.4.2 from
2011-04-26.

'_exptl_absorpt_correction_type' value 'Multi-scan'
changed to 'multi-scan' according to
/home/saulius/struct/CIF-dictionaries/cif_core.dic dictionary named
'cif_core.dic' version 2.4.2 from 2011-04-26.

Automatic conversion script
Id: cif_fix_values 1715 2011-07-08 13:25:40Z adriana 
;
_cod_original_sg_symbol_H-M p-1
_cod_database_code 1503981

loop_
_symmetry_equiv_pos_as_xyz
'x, y, z'
'-x, -y, -z'

loop_
_atom_site_label
_atom_site_type_symbol
_atom_site_fract_x
_atom_site_fract_y
_atom_site_fract_z
_atom_site_U_iso_or_equiv
_atom_site_adp_type
_atom_site_occupancy
_atom_site_symmetry_multiplicity
_atom_site_calc_flag
_atom_site_refinement_flags
C1 C -0.0061(3) 0.8004(3) -0.0671(2) 0.0623(7) Uani 1 1 d .
C2 C 0.1521(3) 0.8936(3) -0.0542(2) 0.0678(7) Uani 1 1 d .
H2 H 0.1799 0.9627 -0.1121 0.081 Uiso 1 1 calc R
C3 C 0.2559(2) 0.8825(2) 0.0366(2) 0.0590(6) Uani 1 1 d .
H3 H 0.3548 0.9448 0.0404 0.071 Uiso 1 1 calc R
C4 C 0.2246(2) 0.7759(2) 0.1340(2) 0.0475(6) Uani 1 1 d .
C5 C 0.0626(2) 0.6814(2) 0.1171(2) 0.0504(6) Uani 1 1 d .
H5 H 0.0339 0.6109 0.1734 0.060 Uiso 1 1 calc R
C6 C -0.0424(2) 0.6931(2) 0.0258(2) 0.0579(6) Uani 1 1 d .
H6 H -0.1417 0.6314 0.0206 0.069 Uiso 1 1 calc R
C7 C 0.3372(2) 0.6915(2) 0.1517(2) 0.0509(6) Uani 1 1 d .
H7 H 0.2838 0.5883 0.1551 0.061 Uiso 1 1 calc R
C8 C 0.3924(3) 0.7794(2) 0.2939(2) 0.0570(6) Uani 1 1 d .
C9 C 0.4484(3) 0.7131(3) 0.0555(3) 0.0607(7) Uani 1 1 d .
C10 C 0.4853(3) 0.6237(4) -0.1640(3) 0.1128(11) Uani 1 1 d .
H10A H 0.5903 0.6790 -0.1279 0.135 Uiso 1 1 calc R
H10B H 0.4771 0.5271 -0.2018 0.135 Uiso 1 1 calc R
C11 C 0.4361(4) 0.6908(5) -0.2669(3) 0.1576(16) Uani 1 1 d .
H11A H 0.3287 0.6466 -0.2914 0.236 Uiso 1 1 calc R
H11B H 0.4824 0.6794 -0.3448 0.236 Uiso 1 1 calc R
H11C H 0.4634 0.7922 -0.2348 0.236 Uiso 1 1 calc R
C12 C 0.2527(2) 0.9479(2) 0.3639(2) 0.0612(6) Uani 1 1 d .
H12A H 0.2526 1.0297 0.3183 0.073 Uiso 1 1 calc R
H12B H 0.3273 0.9845 0.4456 0.073 Uiso 1 1 calc R
C13 C 0.0988(2) 0.8746(2) 0.4017(2) 0.0489(6) Uani 1 1 d .
C14 C -0.0237(3) 0.9010(2) 0.3415(2) 0.0581(6) Uani 1 1 d .
H14 H -0.0097 0.9687 0.2817 0.070 Uiso 1 1 calc R
C15 C -0.1662(3) 0.8298(3) 0.3678(2) 0.0682(7) Uani 1 1 d .
H15 H -0.2473 0.8493 0.3257 0.082 Uiso 1 1 calc R
C16 C -0.1886(3) 0.7298(3) 0.4565(3) 0.0710(7) Uani 1 1 d .
H16 H -0.2842 0.6805 0.4752 0.085 Uiso 1 1 calc R
C17 C -0.0654(3) 0.7047(2) 0.5166(2) 0.0616(6) Uani 1 1 d U
C18 C 0.0773(3) 0.7754(2) 0.4911(2) 0.0576(6) Uani 1 1 d .
H18 H 0.1585 0.7565 0.5337 0.069 Uiso 1 1 calc R
N1 N 0.29222(18) 0.84722(19) 0.27569(17) 0.0530(5) Uani 1 1 d .
N2 N -0.0884(4) 0.5963(3) 0.6098(3) 0.0934(8) Uani 1 1 d U
O1 O -0.10407(19) 0.8110(2) -0.15086(17) 0.0939(6) Uani 1 1 d .
O2 O 0.48652(17) 0.78934(19) 0.38890(16) 0.0795(5) Uani 1 1 d .
O3 O 0.5679(2) 0.8104(2) 0.07426(18) 0.0967(6) Uani 1 1 d .
O4 O 0.39501(17) 0.6135(2) -0.05340(17) 0.0804(6) Uani 1 1 d .
O5 O -0.2143(3) 0.5250(2) 0.6230(2) 0.1425(10) Uani 1 1 d .
O6 O 0.0246(3) 0.5852(2) 0.6721(2) 0.1208(9) Uani 1 1 d .

loop_
_atom_site_aniso_label
_atom_site_aniso_U_11
_atom_site_aniso_U_22
_atom_site_aniso_U_33
_atom_site_aniso_U_23
_atom_site_aniso_U_13
_atom_site_aniso_U_12
C1 0.0592(16) 0.0767(18) 0.0531(15) 0.0147(13) 0.0011(13) 0.0286(14)
C2 0.0595(17) 0.0748(19) 0.0728(17) 0.0347(14) 0.0145(14) 0.0214(14)
C3 0.0469(14) 0.0605(16) 0.0671(16) 0.0245(13) 0.0100(12) 0.0123(12)
C4 0.0362(12) 0.0540(15) 0.0502(14) 0.0151(11) 0.0066(10) 0.0117(11)
C5 0.0456(13) 0.0509(14) 0.0535(14) 0.0148(11) 0.0115(11) 0.0130(11)
C6 0.0424(13) 0.0578(16) 0.0627(16) 0.0053(13) 0.0025(12) 0.0078(11)
C7 0.0440(13) 0.0539(15) 0.0545(14) 0.0152(12) 0.0120(11) 0.0142(11)
C8 0.0425(14) 0.0671(17) 0.0579(16) 0.0171(13) 0.0112(12) 0.0123(13)
C9 0.0503(16) 0.0710(19) 0.0621(17) 0.0182(15) 0.0117(14) 0.0205(14)
C10 0.105(2) 0.179(3) 0.083(2) 0.042(2) 0.0519(19) 0.069(2)
C11 0.150(3) 0.241(5) 0.094(3) 0.066(3) 0.042(2) 0.068(3)
C12 0.0535(15) 0.0647(16) 0.0606(15) 0.0014(12) 0.0124(12) 0.0164(13)
C13 0.0457(14) 0.0510(15) 0.0476(13) 0.0059(11) 0.0063(11) 0.0152(11)
C14 0.0621(16) 0.0650(16) 0.0520(14) 0.0163(12) 0.0105(12) 0.0266(13)
C15 0.0515(16) 0.087(2) 0.0695(17) 0.0107(15) 0.0075(13) 0.0299(14)
C16 0.0541(16) 0.076(2) 0.0739(19) 0.0009(15) 0.0228(14) 0.0119(14)
C17 0.0782(19) 0.0529(16) 0.0586(16) 0.0195(12) 0.0230(14) 0.0229(14)
C18 0.0569(16) 0.0623(16) 0.0595(15) 0.0136(13) 0.0067(12) 0.0286(13)
N1 0.0389(11) 0.0651(13) 0.0513(12) 0.0052(10) 0.0051(9) 0.0161(10)
N2 0.127(3) 0.0743(19) 0.0794(19) 0.0247(15) 0.0366(18) 0.0274(18)
O1 0.0725(13) 0.1346(17) 0.0788(13) 0.0363(12) -0.0048(10) 0.0429(12)
O2 0.0560(11) 0.1173(15) 0.0645(11) 0.0185(10) -0.0031(9) 0.0334(10)
O3 0.0639(12) 0.1067(15) 0.0974(14) 0.0125(11) 0.0313(10) -0.0015(11)
O4 0.0692(12) 0.1051(15) 0.0633(12) 0.0084(11) 0.0219(9) 0.0247(10)
O5 0.152(2) 0.1141(19) 0.1314(19) 0.0567(15) 0.0563(17) -0.0102(16)
O6 0.166(2) 0.1178(19) 0.1088(18) 0.0672(15) 0.0390(16) 0.0697(18)

loop_
_atom_type_symbol
_atom_type_description
_atom_type_scat_dispersion_real
_atom_type_scat_dispersion_imag
_atom_type_scat_source
C C 0.0033 0.0016 'International Tables Vol C Tables 4.2.6.8 and 6.1.1.4'
H H 0.0000 0.0000 'International Tables Vol C Tables 4.2.6.8 and 6.1.1.4'
N N 0.0061 0.0033 'International Tables Vol C Tables 4.2.6.8 and 6.1.1.4'
O O 0.0106 0.0060 'International Tables Vol C Tables 4.2.6.8 and 6.1.1.4'

loop_
_geom_angle_atom_site_label_1
_geom_angle_atom_site_label_2
_geom_angle_atom_site_label_3
_geom_angle
O1 C1 C2 122.2(2)
O1 C1 C6 121.3(2)
C2 C1 C6 116.5(2)
C3 C2 C1 121.8(2)
C3 C2 H2 119.1
C1 C2 H2 119.1
C2 C3 C4 123.8(2)
C2 C3 H3 118.1
C4 C3 H3 118.1
N1 C4 C3 111.48(17)
N1 C4 C5 114.21(16)
C3 C4 C5 113.08(17)
N1 C4 C7 85.36(14)
C3 C4 C7 115.72(17)
C5 C4 C7 114.17(17)
C6 C5 C4 123.2(2)
C6 C5 H5 118.4
C4 C5 H5 118.4
C5 C6 C1 121.7(2)
C5 C6 H6 119.1
C1 C6 H6 119.1
C9 C7 C8 117.41(19)
C9 C7 C4 116.29(18)
C8 C7 C4 85.90(15)
C9 C7 H7 111.6
C8 C7 H7 111.6
C4 C7 H7 111.6
O2 C8 N1 131.7(2)
O2 C8 C7 136.1(2)
N1 C8 C7 92.26(18)
O3 C9 O4 125.0(2)
O3 C9 C7 123.9(2)
O4 C9 C7 111.0(2)
C11 C10 O4 111.0(3)
C11 C10 H10A 109.4
O4 C10 H10A 109.4
C11 C10 H10B 109.4
O4 C10 H10B 109.4
H10A C10 H10B 108.0
C10 C11 H11A 109.5
C10 C11 H11B 109.5
H11A C11 H11B 109.5
C10 C11 H11C 109.5
H11A C11 H11C 109.5
H11B C11 H11C 109.5
N1 C12 C13 110.84(17)
N1 C12 H12A 109.5
C13 C12 H12A 109.5
N1 C12 H12B 109.5
C13 C12 H12B 109.5
H12A C12 H12B 108.1
C18 C13 C14 118.8(2)
C18 C13 C12 120.9(2)
C14 C13 C12 120.2(2)
C15 C14 C13 121.6(2)
C15 C14 H14 119.2
C13 C14 H14 119.2
C14 C15 C16 119.9(2)
C14 C15 H15 120.1
C16 C15 H15 120.1
C17 C16 C15 118.1(2)
C17 C16 H16 121.0
C15 C16 H16 121.0
C18 C17 C16 122.4(2)
C18 C17 N2 119.1(3)
C16 C17 N2 118.5(3)
C17 C18 C13 119.2(2)
C17 C18 H18 120.4
C13 C18 H18 120.4
C8 N1 C12 133.40(19)
C8 N1 C4 96.46(17)
C12 N1 C4 130.02(17)
O5 N2 O6 123.4(3)
O5 N2 C17 119.3(3)
O6 N2 C17 117.3(3)
C9 O4 C10 118.6(2)

loop_
_geom_bond_atom_site_label_1
_geom_bond_atom_site_label_2
_geom_bond_distance
C1 O1 1.226(2)
C1 C2 1.461(3)
C1 C6 1.462(3)
C2 C3 1.311(3)
C2 H2 0.9300
C3 C4 1.489(3)
C3 H3 0.9300
C4 N1 1.488(2)
C4 C5 1.491(3)
C4 C7 1.587(3)
C5 C6 1.324(3)
C5 H5 0.9300
C6 H6 0.9300
C7 C9 1.497(3)
C7 C8 1.530(3)
C7 H7 0.9800
C8 O2 1.205(2)
C8 N1 1.358(3)
C9 O3 1.195(2)
C9 O4 1.320(3)
C10 C11 1.403(4)
C10 O4 1.477(3)
C10 H10A 0.9700
C10 H10B 0.9700
C11 H11A 0.9600
C11 H11B 0.9600
C11 H11C 0.9600
C12 N1 1.450(2)
C12 C13 1.515(3)
C12 H12A 0.9700
C12 H12B 0.9700
C13 C18 1.375(3)
C13 C14 1.376(3)
C14 C15 1.375(3)
C14 H14 0.9300
C15 C16 1.376(3)
C15 H15 0.9300
C16 C17 1.375(3)
C16 H16 0.9300
C17 C18 1.373(3)
C17 N2 1.470(3)
C18 H18 0.9300
N2 O5 1.200(3)
N2 O6 1.232(3)

loop_
_geom_torsion_atom_site_label_1
_geom_torsion_atom_site_label_2
_geom_torsion_atom_site_label_3
_geom_torsion_atom_site_label_4
_geom_torsion
O1 C1 C2 C3 179.3(2)
C6 C1 C2 C3 -0.6(3)
C1 C2 C3 C4 0.1(4)
C2 C3 C4 N1 -129.7(2)
C2 C3 C4 C5 0.6(3)
C2 C3 C4 C7 134.9(2)
N1 C4 C5 C6 128.0(2)
C3 C4 C5 C6 -0.9(3)
C7 C4 C5 C6 -136.0(2)
C4 C5 C6 C1 0.5(3)
O1 C1 C6 C5 -179.6(2)
C2 C1 C6 C5 0.2(3)
N1 C4 C7 C9 -119.7(2)
C3 C4 C7 C9 -8.1(3)
C5 C4 C7 C9 125.8(2)
N1 C4 C7 C8 -1.04(14)
C3 C4 C7 C8 110.59(19)
C5 C4 C7 C8 -115.53(18)
C9 C7 C8 O2 -61.4(4)
C4 C7 C8 O2 -179.0(3)
C9 C7 C8 N1 118.7(2)
C4 C7 C8 N1 1.14(16)
C8 C7 C9 O3 -13.0(3)
C4 C7 C9 O3 86.6(3)
C8 C7 C9 O4 168.81(19)
C4 C7 C9 O4 -91.6(2)
N1 C12 C13 C18 72.7(3)
N1 C12 C13 C14 -104.1(2)
C18 C13 C14 C15 -0.6(3)
C12 C13 C14 C15 176.19(19)
C13 C14 C15 C16 0.2(3)
C14 C15 C16 C17 0.2(3)
C15 C16 C17 C18 -0.1(4)
C15 C16 C17 N2 -179.0(2)
C16 C17 C18 C13 -0.3(3)
N2 C17 C18 C13 178.60(19)
C14 C13 C18 C17 0.7(3)
C12 C13 C18 C17 -176.12(19)
O2 C8 N1 C12 -4.9(4)
C7 C8 N1 C12 174.9(2)
O2 C8 N1 C4 178.9(2)
C7 C8 N1 C4 -1.22(17)
C13 C12 N1 C8 -108.1(2)
C13 C12 N1 C4 66.9(3)
C3 C4 N1 C8 -114.67(18)
C5 C4 N1 C8 115.63(19)
C7 C4 N1 C8 1.18(16)
C3 C4 N1 C12 69.0(3)
C5 C4 N1 C12 -60.7(3)
C7 C4 N1 C12 -175.2(2)
C18 C17 N2 O5 -173.3(2)
C16 C17 N2 O5 5.6(4)
C18 C17 N2 O6 7.6(4)
C16 C17 N2 O6 -173.4(2)
O3 C9 O4 C10 -2.3(4)
C7 C9 O4 C10 175.9(2)
C11 C10 O4 C9 -97.5(3)
